data_1567067
loop_
_publ_author_name
'Jiang, Qifeng'
'Gittens, Alexandra'
'Wong, Sydnee'
'Siegler, Maxime A.'
'Klausen, Rebekka S.'

_publ_section_title
;
 Highly Selective Addition of Cyclosilanes to Alkynes Enabling New
 Conjugated Materials
;
_journal_name_full 'Chemical Science'
_journal_paper_doi 10.1039/D2SC01690G
_journal_year 2022
_chemical_formula_moiety 'C20 H34 Br2 S2 Si6'
_chemical_formula_sum 'C20 H34 Br2 S2 Si6'
_chemical_formula_weight 666.95
_space_group_crystal_system monoclinic
_space_group_IT_number 15
_space_group_name_Hall '-C 2yc'
_space_group_name_H-M_alt 'C 1 2/c 1'
_atom_sites_solution_hydrogens mixed
_atom_sites_solution_primary direct
_atom_sites_solution_secondary difmap
_audit_creation_method SHELXL-2018/3
_audit_update_record
;
2022-03-15 deposited with the CCDC.	2022-06-06 downloaded from the CCDC.
;
_cell_angle_alpha 90
_cell_angle_beta 113.890(4)
_cell_angle_gamma 90
_cell_formula_units_Z 4
_cell_length_a 22.2430(8)
_cell_length_b 8.33206(19)
_cell_length_c 18.2305(6)
_cell_measurement_reflns_used 11148
_cell_measurement_temperature 110(2)
_cell_measurement_theta_max 27.6640
_cell_measurement_theta_min 2.7210
_cell_volume 3089.19(19)
_computing_cell_refinement 'CrysAlisPro 1.171.39.29c (Rigaku OD, 2017)'
_computing_data_collection 'CrysAlisPro 1.171.39.29c (Rigaku OD, 2017)'
_computing_data_reduction 'CrysAlisPro 1.171.39.29c (Rigaku OD, 2017)'
_computing_molecular_graphics 'SHELXTL v6.10 (Sheldrick, 2008)'
_computing_publication_material 'SHELXTL v6.10 (Sheldrick, 2008)'
_computing_structure_refinement 'SHELXL-2018/3 (Sheldrick, 2018)'
_computing_structure_solution 'SHELXS-2018/3 (Sheldrick, 2018)'
_diffrn_ambient_temperature 110(2)
_diffrn_measured_fraction_theta_full 1.000
_diffrn_measured_fraction_theta_max 1.000
_diffrn_measurement_device_type 'SuperNova, Dual, Cu at zero, Atlas'
_diffrn_measurement_method '\w scans'
_diffrn_radiation_monochromator mirror
_diffrn_radiation_source 'SuperNova (Mo) X-ray Source'
_diffrn_radiation_type MoK\a
_diffrn_radiation_wavelength 0.71073
_diffrn_reflns_av_R_equivalents 0.0274
_diffrn_reflns_av_unetI/netI 0.0180
_diffrn_reflns_Laue_measured_fraction_full 1.000
_diffrn_reflns_Laue_measured_fraction_max 1.000
_diffrn_reflns_limit_h_max 28
_diffrn_reflns_limit_h_min -28
_diffrn_reflns_limit_k_max 10
_diffrn_reflns_limit_k_min -10
_diffrn_reflns_limit_l_max 23
_diffrn_reflns_limit_l_min -23
_diffrn_reflns_number 22208
_diffrn_reflns_point_group_measured_fraction_full 1.000
_diffrn_reflns_point_group_measured_fraction_max 1.000
_diffrn_reflns_theta_full 25.242
_diffrn_reflns_theta_max 27.500
_diffrn_reflns_theta_min 2.003
_exptl_absorpt_coefficient_mu 3.001
_exptl_absorpt_correction_T_max 1.000
_exptl_absorpt_correction_T_min 0.593
_exptl_absorpt_correction_type gaussian
_exptl_absorpt_process_details
;
CrysAlisPro 1.171.41.93a (Rigaku Oxford Diffraction, 2020)
Numerical absorption correction based on gaussian integration over
a multifaceted crystal model
Empirical absorption correction using spherical harmonics,
implemented in SCALE3 ABSPACK scaling algorithm.
;
_exptl_crystal_colour colorless
_exptl_crystal_density_diffrn 1.434
_exptl_crystal_description block
_exptl_crystal_F_000 1360
_exptl_crystal_size_max 0.326
_exptl_crystal_size_mid 0.245
_exptl_crystal_size_min 0.098
_refine_diff_density_max 0.526
_refine_diff_density_min -0.361
_refine_diff_density_rms 0.050
_refine_ls_extinction_method none
_refine_ls_goodness_of_fit_ref 1.021
_refine_ls_hydrogen_treatment mixed
_refine_ls_matrix_type full
_refine_ls_number_parameters 144
_refine_ls_number_reflns 3551
_refine_ls_number_restraints 0
_refine_ls_restrained_S_all 1.021
_refine_ls_R_factor_all 0.0233
_refine_ls_R_factor_gt 0.0198
_refine_ls_shift/su_max 0.002
_refine_ls_shift/su_mean 0.000
_refine_ls_structure_factor_coef Fsqd
_refine_ls_weighting_details 'w=1/[\s^2^(Fo^2^)+(0.0209P)^2^+2.7304P] where P=(Fo^2^+2Fc^2^)/3'
_refine_ls_weighting_scheme calc
_refine_ls_wR_factor_gt 0.0458
_refine_ls_wR_factor_ref 0.0471
_reflns_Friedel_coverage 0.000
_reflns_number_gt 3249
_reflns_number_total 3551
_reflns_threshold_expression 'I > 2\s(I)'
_cod_data_source_file d2sc01690g2.cif
_cod_data_source_block 1j
_cod_original_sg_symbol_H-M 'C 2/c'
_cod_database_code 1567067
_shelx_shelxl_version_number 2018/3
_shelx_space_group_comment
;
The symmetry employed for this shelxl refinement is uniquely defined
by the following loop, which should always be used as a source of
symmetry information in preference to the above space-group names.
They are only intended as comments.
;
_oxdiff_exptl_absorpt_empirical_full_min 0.604
_oxdiff_exptl_absorpt_empirical_full_max 1.505
_oxdiff_exptl_absorpt_empirical_details
;
Empirical correction (ABSPACK) includes:
- Absorption correction using spherical harmonics
- Frame scaling
- Detector area scaling
- B-factor correction
;

loop_
_space_group_symop_operation_xyz
'x, y, z'
'-x, y, -z+1/2'
'x+1/2, y+1/2, z'
'-x+1/2, y+1/2, -z+1/2'
'-x, -y, -z'
'x, -y, z-1/2'
'-x+1/2, -y+1/2, -z'
'x+1/2, -y+1/2, z-1/2'

loop_
_atom_site_label
_atom_site_type_symbol
_atom_site_fract_x
_atom_site_fract_y
_atom_site_fract_z
_atom_site_U_iso_or_equiv
_atom_site_adp_type
_atom_site_occupancy
_atom_site_site_symmetry_order
_atom_site_calc_flag
_atom_site_refinement_flags_posn
_atom_site_refinement_flags_adp
_atom_site_refinement_flags_occupancy
_atom_site_disorder_assembly
_atom_site_disorder_group
C1 C 0.47001(7) -0.46990(17) 0.84862(8) 0.0185(3) Uani 1 1 d . . . . .
C2 C 0.50495(7) -0.35205(18) 0.89866(8) 0.0203(3) Uani 1 1 d . . . . .
H2 H 0.536805 -0.369286 0.951693 0.024 Uiso 1 1 calc R U . . .
C3 C 0.48791(7) -0.19958(17) 0.86176(8) 0.0198(3) Uani 1 1 d . . . . .
H3 H 0.507792 -0.102789 0.887920 0.024 Uiso 1 1 calc R U . . .
C4 C 0.44041(7) -0.20352(16) 0.78527(8) 0.0163(3) Uani 1 1 d . . . . .
C5 C 0.41255(7) -0.06665(16) 0.73298(8) 0.0170(3) Uani 1 1 d . . . . .
H5 H 0.431856 0.034722 0.752775 0.020 Uiso 1 1 calc R U . . .
C6 C 0.36311(7) -0.06669(16) 0.66049(8) 0.0156(3) Uani 1 1 d . . . . .
H6 H 0.343991 -0.167212 0.638797 0.019 Uiso 1 1 calc R U . . .
C7 C 0.25347(8) 0.2340(2) 0.71962(9) 0.0254(3) Uani 1 1 d . . . . .
H7A H 0.213901 0.264804 0.727333 0.038 Uiso 1 1 calc R U . . .
H7B H 0.285364 0.322083 0.736855 0.038 Uiso 1 1 calc R U . . .
H7C H 0.272852 0.138037 0.751543 0.038 Uiso 1 1 calc R U . . .
C8 C 0.16733(7) 0.02553(19) 0.57604(10) 0.0249(3) Uani 1 1 d . . . . .
H8A H 0.185575 -0.072307 0.606872 0.037 Uiso 1 1 calc R U . . .
H8B H 0.154903 0.004373 0.518868 0.037 Uiso 1 1 calc R U . . .
H8C H 0.128418 0.059061 0.584573 0.037 Uiso 1 1 calc R U . . .
C9 C 0.25188(7) 0.58693(17) 0.57790(9) 0.0214(3) Uani 1 1 d . . . . .
H9A H 0.234647 0.687011 0.548704 0.032 Uiso 1 1 calc R U . . .
H9B H 0.292265 0.556694 0.571985 0.032 Uiso 1 1 calc R U . . .
H9C H 0.261524 0.602376 0.634859 0.032 Uiso 1 1 calc R U . . .
C10 C 0.11223(7) 0.4888(2) 0.54760(9) 0.0239(3) Uani 1 1 d . . . . .
H10A H 0.121504 0.498521 0.604745 0.036 Uiso 1 1 calc R U . . .
H10B H 0.077430 0.409211 0.522782 0.036 Uiso 1 1 calc R U . . .
H10C H 0.097851 0.592969 0.521320 0.036 Uiso 1 1 calc R U . . .
Si1 Si 0.32862(2) 0.11660(4) 0.59839(2) 0.01304(8) Uani 1 1 d . . . . .
H1 H 0.3727(8) 0.243(2) 0.6316(10) 0.031(5) Uiso 1 1 d . . . . .
Si2 Si 0.23093(2) 0.18978(4) 0.61026(2) 0.01405(8) Uani 1 1 d . . . . .
Si3 Si 0.18893(2) 0.42315(4) 0.53596(2) 0.01341(8) Uani 1 1 d . . . . .
S1 S 0.41590(2) -0.40004(4) 0.75668(2) 0.01747(8) Uani 1 1 d . . . . .
Br1 Br 0.47393(2) -0.68979(2) 0.87146(2) 0.02981(6) Uani 1 1 d . . . . .

loop_
_atom_site_aniso_label
_atom_site_aniso_U_11
_atom_site_aniso_U_22
_atom_site_aniso_U_33
_atom_site_aniso_U_23
_atom_site_aniso_U_13
_atom_site_aniso_U_12
C1 0.0192(7) 0.0191(7) 0.0178(7) 0.0057(5) 0.0082(6) 0.0058(6)
C2 0.0180(7) 0.0262(7) 0.0139(6) 0.0042(6) 0.0036(5) 0.0049(6)
C3 0.0182(7) 0.0211(7) 0.0164(7) 0.0001(5) 0.0031(6) 0.0006(6)
C4 0.0152(7) 0.0172(7) 0.0159(6) 0.0000(5) 0.0055(5) 0.0012(5)
C5 0.0184(7) 0.0150(6) 0.0158(6) -0.0002(5) 0.0050(5) 0.0008(5)
C6 0.0162(6) 0.0145(6) 0.0156(6) 0.0001(5) 0.0058(5) 0.0003(5)
C7 0.0307(8) 0.0330(8) 0.0148(7) 0.0032(6) 0.0113(6) 0.0060(7)
C8 0.0243(8) 0.0235(8) 0.0311(8) -0.0006(6) 0.0157(7) -0.0038(6)
C9 0.0267(8) 0.0206(7) 0.0172(7) -0.0028(6) 0.0093(6) -0.0042(6)
C10 0.0198(7) 0.0324(8) 0.0205(7) 0.0024(6) 0.0091(6) 0.0081(7)
Si1 0.01328(17) 0.01378(17) 0.01083(17) 0.00081(13) 0.00363(14) 0.00064(14)
Si2 0.01564(18) 0.01564(18) 0.01178(17) 0.00230(13) 0.00648(14) 0.00182(14)
Si3 0.01399(18) 0.01461(17) 0.01153(17) 0.00100(13) 0.00506(14) 0.00193(14)
S1 0.01734(17) 0.01698(16) 0.01474(16) 0.00106(13) 0.00304(13) 0.00131(13)
Br1 0.03986(11) 0.01901(8) 0.02835(9) 0.00720(6) 0.01154(7) 0.00696(6)

loop_
_atom_type_symbol
_atom_type_description
_atom_type_scat_dispersion_real
_atom_type_scat_dispersion_imag
_atom_type_scat_source
C C 0.0033 0.0016 'International Tables Vol C Tables 4.2.6.8 and 6.1.1.4'
H H 0.0000 0.0000 'International Tables Vol C Tables 4.2.6.8 and 6.1.1.4'
Si Si 0.0817 0.0704 'International Tables Vol C Tables 4.2.6.8 and 6.1.1.4'
S S 0.1246 0.1234 'International Tables Vol C Tables 4.2.6.8 and 6.1.1.4'
Br Br -0.2901 2.4595 'International Tables Vol C Tables 4.2.6.8 and 6.1.1.4'

loop_
_geom_angle_atom_site_label_1
_geom_angle_atom_site_label_2
_geom_angle_atom_site_label_3
_geom_angle
_geom_angle_site_symmetry_1
_geom_angle_site_symmetry_3
_geom_angle_publ_flag
C2 C1 S1 113.32(11) . . ?
C2 C1 Br1 126.76(11) . . ?
S1 C1 Br1 119.90(8) . . ?
C1 C2 C3 111.18(13) . . ?
C1 C2 H2 124.4 . . ?
C3 C2 H2 124.4 . . ?
C4 C3 C2 114.26(13) . . ?
C4 C3 H3 122.9 . . ?
C2 C3 H3 122.9 . . ?
C3 C4 C5 126.73(13) . . ?
C3 C4 S1 110.34(11) . . ?
C5 C4 S1 122.93(10) . . ?
C6 C5 C4 127.65(13) . . ?
C6 C5 H5 116.2 . . ?
C4 C5 H5 116.2 . . ?
C5 C6 Si1 124.82(11) . . ?
C5 C6 H6 117.6 . . ?
Si1 C6 H6 117.6 . . ?
Si2 C7 H7A 109.5 . . ?
Si2 C7 H7B 109.5 . . ?
H7A C7 H7B 109.5 . . ?
Si2 C7 H7C 109.5 . . ?
H7A C7 H7C 109.5 . . ?
H7B C7 H7C 109.5 . . ?
Si2 C8 H8A 109.5 . . ?
Si2 C8 H8B 109.5 . . ?
H8A C8 H8B 109.5 . . ?
Si2 C8 H8C 109.5 . . ?
H8A C8 H8C 109.5 . . ?
H8B C8 H8C 109.5 . . ?
Si3 C9 H9A 109.5 . . ?
Si3 C9 H9B 109.5 . . ?
H9A C9 H9B 109.5 . . ?
Si3 C9 H9C 109.5 . . ?
H9A C9 H9C 109.5 . . ?
H9B C9 H9C 109.5 . . ?
Si3 C10 H10A 109.5 . . ?
Si3 C10 H10B 109.5 . . ?
H10A C10 H10B 109.5 . . ?
Si3 C10 H10C 109.5 . . ?
H10A C10 H10C 109.5 . . ?
H10B C10 H10C 109.5 . . ?
C6 Si1 Si3 111.79(5) . 7_556 ?
C6 Si1 Si2 108.91(5) . . ?
Si3 Si1 Si2 111.362(19) 7_556 . ?
C6 Si1 H1 108.1(7) . . ?
Si3 Si1 H1 110.5(7) 7_556 . ?
Si2 Si1 H1 106.0(7) . . ?
C8 Si2 C7 109.55(7) . . ?
C8 Si2 Si3 110.01(5) . . ?
C7 Si2 Si3 108.85(5) . . ?
C8 Si2 Si1 112.30(5) . . ?
C7 Si2 Si1 106.76(5) . . ?
Si3 Si2 Si1 109.273(19) . . ?
C9 Si3 C10 107.60(7) . . ?
C9 Si3 Si2 108.11(5) . . ?
C10 Si3 Si2 110.13(5) . . ?
C9 Si3 Si1 107.99(5) . 7_556 ?
C10 Si3 Si1 112.58(5) . 7_556 ?
Si2 Si3 Si1 110.28(2) . 7_556 ?
C1 S1 C4 90.91(7) . . ?

loop_
_geom_bond_atom_site_label_1
_geom_bond_atom_site_label_2
_geom_bond_distance
_geom_bond_site_symmetry_2
_geom_bond_publ_flag
C1 C2 1.351(2) . ?
C1 S1 1.7212(14) . ?
C1 Br1 1.8730(14) . ?
C2 C3 1.415(2) . ?
C2 H2 0.9500 . ?
C3 C4 1.3670(19) . ?
C3 H3 0.9500 . ?
C4 C5 1.4543(19) . ?
C4 S1 1.7377(14) . ?
C5 C6 1.3337(19) . ?
C5 H5 0.9500 . ?
C6 Si1 1.8705(14) . ?
C6 H6 0.9500 . ?
C7 Si2 1.8848(15) . ?
C7 H7A 0.9800 . ?
C7 H7B 0.9800 . ?
C7 H7C 0.9800 . ?
C8 Si2 1.8838(15) . ?
C8 H8A 0.9800 . ?
C8 H8B 0.9800 . ?
C8 H8C 0.9800 . ?
C9 Si3 1.8816(15) . ?
C9 H9A 0.9800 . ?
C9 H9B 0.9800 . ?
C9 H9C 0.9800 . ?
C10 Si3 1.8836(14) . ?
C10 H10A 0.9800 . ?
C10 H10B 0.9800 . ?
C10 H10C 0.9800 . ?
Si1 Si3 2.3424(5) 7_556 ?
Si1 Si2 2.3497(5) . ?
Si1 H1 1.402(18) . ?
Si2 Si3 2.3374(5) . ?

loop_
_geom_torsion_atom_site_label_1
_geom_torsion_atom_site_label_2
_geom_torsion_atom_site_label_3
_geom_torsion_atom_site_label_4
_geom_torsion
_geom_torsion_site_symmetry_1
_geom_torsion_site_symmetry_2
_geom_torsion_site_symmetry_3
_geom_torsion_site_symmetry_4
_geom_torsion_publ_flag
S1 C1 C2 C3 -0.26(16) . . . . ?
Br1 C1 C2 C3 -178.38(11) . . . . ?
C1 C2 C3 C4 0.49(19) . . . . ?
C2 C3 C4 C5 179.31(13) . . . . ?
C2 C3 C4 S1 -0.49(17) . . . . ?
C3 C4 C5 C6 -174.88(15) . . . . ?
S1 C4 C5 C6 4.9(2) . . . . ?
C4 C5 C6 Si1 178.06(11) . . . . ?
C5 C6 Si1 Si3 135.69(12) . . . 7_556 ?
C5 C6 Si1 Si2 -100.84(12) . . . . ?
C2 C1 S1 C4 -0.01(12) . . . . ?
Br1 C1 S1 C4 178.25(9) . . . . ?
C3 C4 S1 C1 0.28(12) . . . . ?
C5 C4 S1 C1 -179.52(12) . . . . ?
